data_4342995
loop_
_publ_author_name
'Lee, Eunji'
'Park, Ki-Min'
'Ikeda, Mari'
'Kuwahara, Shunsuke'
'Habata, Yoichi'
'Lee, Shim Sung'

_publ_section_title
;
 Coordination Networks of a Ditopic Macrocycle Exhibiting Anion-Controlled
 Dimensional Changes and Crystal-to-Crystal Anion Exchange.
;
_journal_issue 11
_journal_name_full 'Inorganic chemistry'
_journal_page_first 5372
_journal_page_last 5383
_journal_paper_doi 10.1021/acs.inorgchem.5b00422
_journal_volume 54
_journal_year 2015
_chemical_formula_moiety 'C20.50 H23 Ag1.50 F4.50 N O6.50 S3.50'
_chemical_formula_sum 'C20.5 H23 Ag1.5 F4.5 N O6.5 S3.5'
_chemical_formula_weight 746.91
_chemical_name_systematic
; 
 ? 
;
_space_group_IT_number 56
_symmetry_cell_setting orthorhombic
_symmetry_space_group_name_Hall '-P 2ab 2ac'
_symmetry_space_group_name_H-M 'P c c n'
_atom_sites_solution_hydrogens geom
_atom_sites_solution_primary direct
_atom_sites_solution_secondary difmap
_audit_creation_method SHELXL-97
_cell_angle_alpha 90.00
_cell_angle_beta 90.00
_cell_angle_gamma 90.00
_cell_formula_units_Z 8
_cell_length_a 10.1091(3)
_cell_length_b 19.8081(6)
_cell_length_c 25.7293(7)
_cell_measurement_reflns_used 9902
_cell_measurement_temperature 173(2)
_cell_measurement_theta_max 28.19
_cell_measurement_theta_min 2.40
_cell_volume 5152.1(3)
_computing_cell_refinement 'Bruker SAINT'
_computing_data_collection 'Bruker APEX2'
_computing_data_reduction 'Bruker SAINT'
_computing_molecular_graphics 'Bruker SHELXTL'
_computing_publication_material 'Bruker SHELXTL'
_computing_structure_refinement 'SHELXL-97 (Sheldrick, 2008)'
_computing_structure_solution 'SHELXS-97 (Sheldrick, 2008)'
_diffrn_ambient_temperature 173(2)
_diffrn_measured_fraction_theta_full 1.000
_diffrn_measured_fraction_theta_max 1.000
_diffrn_measurement_device_type 'Bruker APEX-II CCD'
_diffrn_measurement_method '\f and \w scans'
_diffrn_radiation_monochromator graphite
_diffrn_radiation_source 'fine-focus sealed tube'
_diffrn_radiation_type MoK\a
_diffrn_radiation_wavelength 0.71073
_diffrn_reflns_av_R_equivalents 0.0463
_diffrn_reflns_av_sigmaI/netI 0.0227
_diffrn_reflns_limit_h_max 13
_diffrn_reflns_limit_h_min -13
_diffrn_reflns_limit_k_max 26
_diffrn_reflns_limit_k_min -26
_diffrn_reflns_limit_l_max 33
_diffrn_reflns_limit_l_min -33
_diffrn_reflns_number 89673
_diffrn_reflns_theta_full 28.00
_diffrn_reflns_theta_max 28.00
_diffrn_reflns_theta_min 1.58
_exptl_absorpt_coefficient_mu 1.508
_exptl_absorpt_correction_T_max 0.9018
_exptl_absorpt_correction_T_min 0.7042
_exptl_absorpt_correction_type multi-scan
_exptl_absorpt_process_details SADABS
_exptl_crystal_colour colourless
_exptl_crystal_density_diffrn 1.926
_exptl_crystal_density_method 'not measured'
_exptl_crystal_description Needle
_exptl_crystal_F_000 2976
_exptl_crystal_size_max 0.25
_exptl_crystal_size_mid 0.08
_exptl_crystal_size_min 0.07
_refine_diff_density_max 0.546
_refine_diff_density_min -0.765
_refine_diff_density_rms 0.083
_refine_ls_extinction_method none
_refine_ls_goodness_of_fit_ref 1.011
_refine_ls_hydrogen_treatment constr
_refine_ls_matrix_type full
_refine_ls_number_parameters 375
_refine_ls_number_reflns 6225
_refine_ls_number_restraints 6
_refine_ls_restrained_S_all 1.010
_refine_ls_R_factor_all 0.0318
_refine_ls_R_factor_gt 0.0248
_refine_ls_shift/su_max 0.001
_refine_ls_shift/su_mean 0.000
_refine_ls_structure_factor_coef Fsqd
_refine_ls_weighting_details 'calc w=1/[\s^2^(Fo^2^)+(0.0240P)^2^+7.6299P] where P=(Fo^2^+2Fc^2^)/3'
_refine_ls_weighting_scheme calc
_refine_ls_wR_factor_gt 0.0558
_refine_ls_wR_factor_ref 0.0598
_reflns_number_gt 5351
_reflns_number_total 6225
_reflns_threshold_expression >2sigma(I)
_cod_data_source_file ic5b00422_si_002.cif
_cod_data_source_block complex4
_cod_depositor_comments
;
The following automatic conversions were performed:

'_symmetry_cell_setting' value 'Orthorhombic' changed to
'orthorhombic' according to
/usr/data/users/saulius/crontab/automatic-downloads/rss-feeds/ACS/lib/dictionaries/cif_core.dic
dictionary named 'cif_core.dic' version 2.4.2 from 2011-04-26.

Automatic conversion script
Id: cif_fix_values 3271 2015-04-21 07:52:19Z andrius 

 Adding full bibliography for 4342991--4342995.cif.
;
_cod_original_sg_symbol_H-M Pccn
_cod_original_formula_sum 'C20.50 H23 Ag1.50 F4.50 N O6.50 S3.50'
_cod_database_code 4342995

loop_
_symmetry_equiv_pos_as_xyz
'x, y, z'
'-x+1/2, -y+1/2, z'
'-x, y+1/2, -z+1/2'
'x+1/2, -y, -z+1/2'
'-x, -y, -z'
'x-1/2, y-1/2, -z'
'x, -y-1/2, z-1/2'
'-x-1/2, y, z-1/2'

loop_
_atom_site_label
_atom_site_type_symbol
_atom_site_fract_x
_atom_site_fract_y
_atom_site_fract_z
_atom_site_U_iso_or_equiv
_atom_site_adp_type
_atom_site_occupancy
_atom_site_symmetry_multiplicity
_atom_site_calc_flag
_atom_site_refinement_flags
_atom_site_disorder_group
Ag1 Ag 0.451552(16) 0.539099(8) 0.324413(6) 0.01423(5) Uani 1 1 d . .
Ag2 Ag 0.2500 0.7500 0.370978(10) 0.01857(6) Uani 1 2 d S .
N1 N 0.51414(18) 0.49523(9) 0.40313(7) 0.0142(4) Uani 1 1 d . .
O1 O 0.68184(15) 0.58563(8) 0.35205(6) 0.0175(3) Uani 1 1 d . .
O2 O 0.26647(15) 0.46399(8) 0.36280(6) 0.0147(3) Uani 1 1 d . .
S1 S 0.42216(5) 0.67208(3) 0.33020(2) 0.01739(12) Uani 1 1 d . .
S2 S -0.04468(5) 0.49017(3) 0.26915(2) 0.01167(10) Uani 1 1 d . .
C1 C 0.4714(2) 0.41452(12) 0.47005(9) 0.0183(5) Uani 1 1 d . .
H1A H 0.4103 0.3861 0.4876 0.022 Uiso 1 1 calc R .
C2 C 0.6043(2) 0.41445(12) 0.48373(9) 0.0218(5) Uani 1 1 d . .
H2A H 0.6353 0.3864 0.5111 0.026 Uiso 1 1 calc R .
C3 C 0.6905(2) 0.45554(12) 0.45702(9) 0.0199(5) Uani 1 1 d . .
H3A H 0.7813 0.4573 0.4664 0.024 Uiso 1 1 calc R .
C4 C 0.6430(2) 0.49451(11) 0.41607(9) 0.0160(4) Uani 1 1 d . .
C5 C 0.7392(2) 0.53357(12) 0.38256(9) 0.0200(5) Uani 1 1 d . .
H5A H 0.8074 0.5538 0.4054 0.024 Uiso 1 1 calc R .
H5B H 0.7845 0.5015 0.3590 0.024 Uiso 1 1 calc R .
C6 C 0.6562(2) 0.64634(12) 0.38058(9) 0.0202(5) Uani 1 1 d . .
H6A H 0.7399 0.6649 0.3946 0.024 Uiso 1 1 calc R .
H6B H 0.5961 0.6368 0.4101 0.024 Uiso 1 1 calc R .
C7 C 0.5934(2) 0.69635(12) 0.34413(10) 0.0208(5) Uani 1 1 d . .
H7A H 0.6445 0.6981 0.3113 0.025 Uiso 1 1 calc R .
H7B H 0.5950 0.7419 0.3600 0.025 Uiso 1 1 calc R .
C8 C 0.4134(2) 0.68878(12) 0.26082(9) 0.0187(5) Uani 1 1 d . .
H8A H 0.4204 0.7380 0.2549 0.022 Uiso 1 1 calc R .
H8B H 0.4893 0.6668 0.2434 0.022 Uiso 1 1 calc R .
C9 C 0.2865(2) 0.66325(11) 0.23708(9) 0.0157(5) Uani 1 1 d . .
C10 C 0.2711(2) 0.66904(11) 0.18336(9) 0.0189(5) Uani 1 1 d . .
H10A H 0.3415 0.6864 0.1629 0.023 Uiso 1 1 calc R .
C11 C 0.1543(2) 0.64980(11) 0.15971(9) 0.0196(5) Uani 1 1 d . .
H11A H 0.1440 0.6551 0.1232 0.024 Uiso 1 1 calc R .
C12 C 0.0519(2) 0.62267(11) 0.18902(9) 0.0169(5) Uani 1 1 d . .
H12A H -0.0285 0.6100 0.1726 0.020 Uiso 1 1 calc R .
C13 C 0.0667(2) 0.61410(10) 0.24225(9) 0.0134(4) Uani 1 1 d . .
C14 C 0.1839(2) 0.63498(10) 0.26604(9) 0.0142(4) Uani 1 1 d . .
H14A H 0.1939 0.6298 0.3025 0.017 Uiso 1 1 calc R .
C15 C -0.0414(2) 0.58268(11) 0.27395(9) 0.0141(4) Uani 1 1 d . .
H15A H -0.1276 0.6008 0.2622 0.017 Uiso 1 1 calc R .
H15B H -0.0295 0.5956 0.3108 0.017 Uiso 1 1 calc R .
C16 C 0.1205(2) 0.46800(11) 0.29084(8) 0.0128(4) Uani 1 1 d . .
H16A H 0.1424 0.4219 0.2788 0.015 Uiso 1 1 calc R .
H16B H 0.1853 0.4997 0.2754 0.015 Uiso 1 1 calc R .
C17 C 0.1299(2) 0.47087(12) 0.34957(9) 0.0174(5) Uani 1 1 d . .
H17A H 0.0951 0.5144 0.3626 0.021 Uiso 1 1 calc R .
H17B H 0.0778 0.4338 0.3653 0.021 Uiso 1 1 calc R .
C18 C 0.2845(2) 0.46244(12) 0.41780(8) 0.0169(5) Uani 1 1 d . .
H18A H 0.2362 0.4235 0.4327 0.020 Uiso 1 1 calc R .
H18B H 0.2482 0.5042 0.4334 0.020 Uiso 1 1 calc R .
C19 C 0.4295(2) 0.45661(11) 0.43037(8) 0.0149(4) Uani 1 1 d . .
C20 C -0.0118(4) 0.69732(16) 0.48861(11) 0.0404(7) Uani 1 1 d . .
F1 F 0.0475(3) 0.69222(12) 0.53392(7) 0.0751(8) Uani 1 1 d . .
F2 F -0.0064(3) 0.76191(9) 0.47352(8) 0.0673(7) Uani 1 1 d . .
F3 F -0.1387(2) 0.68132(12) 0.49531(8) 0.0670(6) Uani 1 1 d . .
O3 O 0.19734(18) 0.66745(11) 0.43686(8) 0.0390(5) Uani 1 1 d . .
O4 O -0.01315(18) 0.65669(9) 0.39404(7) 0.0252(4) Uani 1 1 d . .
O5 O 0.04976(19) 0.57684(9) 0.46144(8) 0.0315(4) Uani 1 1 d . .
S3 S 0.06312(6) 0.64329(3) 0.44001(2) 0.01823(12) Uani 1 1 d . .
C21 C 0.1867(5) 0.2557(3) 0.36623(19) 0.0243(11) Uani 0.50 1 d P .
F4 F 0.0629(3) 0.2744(2) 0.35755(16) 0.0453(10) Uani 0.50 1 d P .
F5 F 0.3192(4) 0.3014(2) 0.39264(15) 0.0382(9) Uani 0.50 1 d P 1
F5' F 0.2409(4) 0.3017(2) 0.39754(15) 0.0380(9) Uani 0.50 1 d P 2
S4 S 0.28023(10) 0.24793(10) 0.30630(4) 0.0183(3) Uani 0.50 1 d P .
O6 O 0.2614(17) 0.3144(9) 0.2840(7) 0.0216(19) Uani 0.50 1 d PU -1
O7 O 0.2188(19) 0.1951(9) 0.2769(7) 0.036(3) Uani 0.50 1 d P -1
O8 O 0.4106(4) 0.2344(2) 0.32518(19) 0.0386(10) Uani 0.50 1 d P -1

loop_
_atom_site_aniso_label
_atom_site_aniso_U_11
_atom_site_aniso_U_22
_atom_site_aniso_U_33
_atom_site_aniso_U_23
_atom_site_aniso_U_13
_atom_site_aniso_U_12
Ag1 0.01516(8) 0.01499(9) 0.01254(8) 0.00037(6) -0.00145(6) -0.00145(6)
Ag2 0.01555(12) 0.01712(12) 0.02305(13) 0.000 0.000 0.00172(10)
N1 0.0124(9) 0.0174(10) 0.0128(9) -0.0019(7) -0.0013(7) 0.0024(7)
O1 0.0135(7) 0.0175(8) 0.0215(8) -0.0026(7) -0.0008(6) 0.0014(6)
O2 0.0115(7) 0.0210(8) 0.0115(7) 0.0016(6) -0.0037(6) -0.0003(6)
S1 0.0109(2) 0.0132(3) 0.0281(3) -0.0040(2) -0.0025(2) 0.0002(2)
S2 0.0096(2) 0.0121(2) 0.0132(2) -0.00056(19) -0.00098(19) -0.00078(19)
C1 0.0213(11) 0.0182(11) 0.0155(11) 0.0004(9) -0.0022(9) 0.0015(9)
C2 0.0254(12) 0.0226(12) 0.0173(12) 0.0015(10) -0.0066(10) 0.0080(10)
C3 0.0146(11) 0.0260(13) 0.0190(12) -0.0042(10) -0.0067(9) 0.0059(9)
C4 0.0141(10) 0.0169(11) 0.0171(11) -0.0056(9) -0.0019(9) 0.0035(9)
C5 0.0118(10) 0.0229(12) 0.0254(12) -0.0008(10) -0.0018(9) 0.0032(9)
C6 0.0135(10) 0.0211(12) 0.0262(12) -0.0089(10) -0.0030(9) -0.0014(9)
C7 0.0107(10) 0.0167(12) 0.0350(14) -0.0056(10) -0.0022(10) -0.0027(9)
C8 0.0133(10) 0.0134(11) 0.0294(13) 0.0003(9) 0.0016(9) -0.0005(8)
C9 0.0120(10) 0.0079(10) 0.0272(12) -0.0014(9) 0.0007(9) 0.0021(8)
C10 0.0205(11) 0.0121(11) 0.0239(12) -0.0002(9) 0.0068(9) 0.0003(9)
C11 0.0278(13) 0.0156(11) 0.0154(11) 0.0003(9) 0.0013(10) 0.0020(10)
C12 0.0186(11) 0.0131(11) 0.0189(11) -0.0014(9) -0.0033(9) -0.0001(9)
C13 0.0130(10) 0.0096(10) 0.0178(11) -0.0005(8) 0.0012(8) 0.0021(8)
C14 0.0149(10) 0.0094(10) 0.0184(11) 0.0007(8) -0.0012(9) 0.0013(8)
C15 0.0130(10) 0.0106(10) 0.0187(11) -0.0022(8) -0.0002(9) 0.0001(8)
C16 0.0098(9) 0.0142(11) 0.0145(10) 0.0000(8) -0.0025(8) 0.0005(8)
C17 0.0098(10) 0.0266(13) 0.0158(11) 0.0022(9) -0.0026(8) -0.0006(9)
C18 0.0140(10) 0.0243(12) 0.0125(10) 0.0031(9) -0.0008(8) 0.0003(9)
C19 0.0156(10) 0.0167(11) 0.0123(10) -0.0018(8) -0.0024(8) 0.0010(9)
C20 0.060(2) 0.0346(17) 0.0266(15) -0.0048(13) -0.0048(14) 0.0113(15)
F1 0.123(2) 0.0779(16) 0.0241(10) -0.0149(10) -0.0186(12) 0.0176(15)
F2 0.116(2) 0.0263(10) 0.0593(13) -0.0149(9) -0.0112(13) 0.0168(11)
F3 0.0542(13) 0.0899(17) 0.0568(13) 0.0047(12) 0.0302(11) 0.0256(12)
O3 0.0187(9) 0.0527(13) 0.0456(12) 0.0255(10) -0.0066(9) -0.0050(9)
O4 0.0266(9) 0.0259(10) 0.0232(9) 0.0005(7) -0.0085(8) 0.0026(8)
O5 0.0362(11) 0.0209(9) 0.0374(11) 0.0090(8) -0.0024(9) 0.0029(8)
S3 0.0164(3) 0.0191(3) 0.0193(3) 0.0029(2) -0.0021(2) 0.0015(2)
C21 0.025(2) 0.026(3) 0.022(2) -0.001(2) 0.001(2) -0.002(2)
F4 0.0238(18) 0.073(3) 0.039(2) 0.001(2) 0.0095(17) 0.0133(17)
F5 0.050(2) 0.037(2) 0.0285(19) -0.0121(15) -0.003(2) -0.010(2)
F5' 0.048(2) 0.037(2) 0.0282(19) -0.0158(15) 0.009(2) -0.011(2)
S4 0.0170(8) 0.0171(5) 0.0208(5) -0.0036(5) 0.0036(4) -0.0017(9)
O6 0.026(3) 0.019(4) 0.019(4) 0.002(3) 0.002(3) -0.003(2)
O7 0.061(9) 0.022(6) 0.025(5) -0.004(4) 0.000(5) -0.018(5)
O8 0.020(2) 0.052(3) 0.044(3) -0.001(2) 0.004(2) 0.0123(19)

loop_
_atom_type_symbol
_atom_type_description
_atom_type_scat_dispersion_real
_atom_type_scat_dispersion_imag
_atom_type_scat_source
C C 0.0033 0.0016 'International Tables Vol C Tables 4.2.6.8 and 6.1.1.4'
H H 0.0000 0.0000 'International Tables Vol C Tables 4.2.6.8 and 6.1.1.4'
N N 0.0061 0.0033 'International Tables Vol C Tables 4.2.6.8 and 6.1.1.4'
O O 0.0106 0.0060 'International Tables Vol C Tables 4.2.6.8 and 6.1.1.4'
F F 0.0171 0.0103 'International Tables Vol C Tables 4.2.6.8 and 6.1.1.4'
S S 0.1246 0.1234 'International Tables Vol C Tables 4.2.6.8 and 6.1.1.4'
Ag Ag -0.8971 1.1015 'International Tables Vol C Tables 4.2.6.8 and 6.1.1.4'

loop_
_geom_angle_atom_site_label_1
_geom_angle_atom_site_label_2
_geom_angle_atom_site_label_3
_geom_angle
_geom_angle_site_symmetry_1
_geom_angle_site_symmetry_3
N1 Ag1 S2 139.96(5) . 4_565
N1 Ag1 O2 69.16(6) . .
S2 Ag1 O2 104.34(4) 4_565 .
N1 Ag1 S1 110.94(5) . .
S2 Ag1 S1 106.773(19) 4_565 .
O2 Ag1 S1 117.92(4) . .
O3 Ag2 O3 90.83(11) 2_565 .
O3 Ag2 S1 91.68(5) 2_565 2_565
O3 Ag2 S1 123.22(5) . 2_565
O3 Ag2 S1 123.22(5) 2_565 .
O3 Ag2 S1 91.68(5) . .
S1 Ag2 S1 131.45(3) 2_565 .
C19 N1 C4 118.77(19) . .
C19 N1 Ag1 120.02(14) . .
C4 N1 Ag1 119.35(15) . .
C5 O1 C6 113.58(17) . .
C18 O2 C17 111.20(16) . .
C18 O2 Ag1 107.38(12) . .
C17 O2 Ag1 123.59(13) . .
C8 S1 C7 100.97(11) . .
C8 S1 Ag2 105.09(8) . .
C7 S1 Ag2 113.91(8) . .
C8 S1 Ag1 97.52(8) . .
C7 S1 Ag1 99.53(8) . .
Ag2 S1 Ag1 134.39(2) . .
C16 S2 C15 101.78(10) . .
C16 S2 Ag1 104.86(7) . 4_465
C15 S2 Ag1 107.41(7) . 4_465
C19 C1 C2 118.9(2) . .
C3 C2 C1 119.0(2) . .
C2 C3 C4 119.2(2) . .
N1 C4 C3 121.8(2) . .
N1 C4 C5 118.4(2) . .
C3 C4 C5 119.6(2) . .
O1 C5 C4 115.09(18) . .
O1 C6 C7 108.03(19) . .
C6 C7 S1 110.36(16) . .
C9 C8 S1 112.23(16) . .
C14 C9 C10 118.6(2) . .
C14 C9 C8 123.4(2) . .
C10 C9 C8 117.9(2) . .
C11 C10 C9 120.6(2) . .
C10 C11 C12 120.3(2) . .
C13 C12 C11 120.1(2) . .
C12 C13 C14 119.2(2) . .
C12 C13 C15 120.6(2) . .
C14 C13 C15 120.2(2) . .
C9 C14 C13 121.1(2) . .
C13 C15 S2 113.01(15) . .
C17 C16 S2 110.85(15) . .
O2 C17 C16 107.17(17) . .
O2 C18 C19 109.80(18) . .
N1 C19 C1 122.1(2) . .
N1 C19 C18 117.64(19) . .
C1 C19 C18 120.2(2) . .
F1 C20 F3 107.8(3) . .
F1 C20 F2 108.2(3) . .
F3 C20 F2 107.7(3) . .
F1 C20 S3 112.1(2) . .
F3 C20 S3 110.6(2) . .
F2 C20 S3 110.3(2) . .
S3 O3 Ag2 118.17(10) . .
O5 S3 O4 115.82(11) . .
O5 S3 O3 114.54(12) . .
O4 S3 O3 113.42(11) . .
O5 S3 C20 103.75(14) . .
O4 S3 C20 103.58(13) . .
O3 S3 C20 103.67(15) . .
C21 C21 F5 84.1(5) 2 2
C21 C21 F4 168.3(5) 2 .
F5 C21 F4 106.5(4) 2 .
C21 C21 F5' 73.4(4) 2 .
F5 C21 F5' 107.1(4) 2 .
F4 C21 F5' 107.3(5) . .
C21 C21 O8 133.5(3) 2 2
F5 C21 O8 117.3(5) 2 2
F4 C21 O8 37.0(2) . 2
F5' C21 O8 128.5(5) . 2
C21 C21 F5' 54.4(4) 2 2
F5 C21 F5' 30.6(2) 2 2
F4 C21 F5' 136.8(5) . 2
F5' C21 F5' 89.6(4) . 2
O8 C21 F5' 141.5(4) 2 2
C21 C21 S4 77.52(19) 2 2
F5 C21 S4 118.3(4) 2 2
F4 C21 S4 92.7(3) . 2
F5' C21 S4 122.2(4) . 2
O8 C21 S4 56.0(3) 2 2
F5' C21 S4 111.7(3) 2 2
C21 C21 F5 48.5(4) 2 .
F5 C21 F5 106.1(4) 2 .
F4 C21 F5 129.9(4) . .
F5' C21 F5 25.8(2) . .
O8 C21 F5 136.6(4) 2 .
F5' C21 F5 79.6(3) 2 .
S4 C21 F5 103.9(3) 2 .
C21 C21 S4 58.16(16) 2 .
F5 C21 S4 112.9(4) 2 .
F4 C21 S4 111.9(4) . .
F5' C21 S4 110.9(4) . .
O8 C21 S4 75.4(3) 2 .
F5' C21 S4 97.6(3) 2 .
S4 C21 S4 19.38(9) 2 .
F5 C21 S4 88.6(3) . .
O8 F4 C21 79.6(4) 2 .
O8 F4 S4 31.8(3) 2 2
C21 F4 S4 48.4(3) . 2
C21 F5 C21 47.4(4) 2 .
C21 F5' C21 52.3(4) . 2
S4 S4 O7 84.1(8) 2 2
S4 S4 O6 79.8(7) 2 2
O7 S4 O6 119.9(5) 2 2
S4 S4 O8 159.8(2) 2 .
O7 S4 O8 109.8(9) 2 .
O6 S4 O8 104.3(6) 2 .
S4 S4 O7 70.6(8) 2 .
O7 S4 O7 108.4(14) 2 .
O6 S4 O7 13.3(11) 2 .
O8 S4 O7 116.2(7) . .
S4 S4 O6 75.5(8) 2 .
O7 S4 O6 13.0(12) 2 .
O6 S4 O6 126.1(12) 2 .
O8 S4 O6 115.2(8) . .
O7 S4 O6 113.4(6) . .
S4 S4 C21 102.45(19) 2 2
O7 S4 C21 125.4(8) 2 2
O6 S4 C21 114.6(7) 2 2
O8 S4 C21 57.7(3) . 2
O7 S4 C21 125.0(7) . 2
O6 S4 C21 117.1(7) . 2
S4 S4 C21 58.17(16) 2 .
O7 S4 C21 114.0(6) 2 .
O6 S4 C21 105.2(8) 2 .
O8 S4 C21 102.0(3) . .
O7 S4 C21 106.5(8) . .
O6 S4 C21 101.0(6) . .
C21 S4 C21 44.3(3) 2 .
S4 S4 O8 14.15(15) 2 2
O7 S4 O8 89.8(7) 2 2
O6 S4 O8 88.0(7) 2 2
O8 S4 O8 146.2(3) . 2
O7 S4 O8 80.7(8) . 2
O6 S4 O8 79.2(7) . 2
C21 S4 O8 88.6(2) 2 2
C21 S4 O8 44.3(2) . 2
S4 S4 F4 140.62(13) 2 2
O7 S4 F4 121.1(9) 2 2
O6 S4 F4 107.0(6) 2 2
O8 S4 F4 19.2(2) . 2
O7 S4 F4 120.2(6) . 2
O6 S4 F4 122.5(8) . 2
C21 S4 F4 38.8(2) 2 2
C21 S4 F4 83.0(2) . 2
O8 S4 F4 127.16(19) 2 2
S4 O6 S4 24.8(3) 2 .
S4 O7 S4 25.4(4) 2 .
F4 O8 S4 129.1(5) 2 .
F4 O8 C21 63.4(4) 2 2
S4 O8 C21 66.3(3) . 2
F4 O8 S4 123.0(4) 2 2
S4 O8 S4 6.05(6) . 2
C21 O8 S4 60.4(2) 2 2

loop_
_geom_bond_atom_site_label_1
_geom_bond_atom_site_label_2
_geom_bond_distance
_geom_bond_site_symmetry_2
Ag1 N1 2.2928(18) .
Ag1 S2 2.4764(5) 4_565
Ag1 O2 2.5864(15) .
Ag1 S1 2.6550(6) .
Ag2 O3 2.4145(19) 2_565
Ag2 O3 2.4145(19) .
Ag2 S1 2.5517(6) 2_565
Ag2 S1 2.5518(6) .
N1 C19 1.345(3) .
N1 C4 1.345(3) .
O1 C5 1.420(3) .
O1 C6 1.432(3) .
O2 C18 1.427(3) .
O2 C17 1.428(2) .
S1 C8 1.818(2) .
S1 C7 1.832(2) .
S2 C16 1.814(2) .
S2 C15 1.837(2) .
S2 Ag1 2.4766(5) 4_465
C1 C19 1.385(3) .
C1 C2 1.389(3) .
C2 C3 1.376(3) .
C3 C4 1.391(3) .
C4 C5 1.512(3) .
C6 C7 1.505(3) .
C8 C9 1.508(3) .
C9 C14 1.395(3) .
C9 C10 1.396(3) .
C10 C11 1.382(3) .
C11 C12 1.389(3) .
C12 C13 1.388(3) .
C13 C14 1.396(3) .
C13 C15 1.499(3) .
C16 C17 1.515(3) .
C18 C19 1.506(3) .
C20 F1 1.315(3) .
C20 F3 1.333(4) .
C20 F2 1.338(4) .
C20 S3 1.812(3) .
O3 S3 1.4411(19) .
O4 S3 1.4367(17) .
O5 S3 1.4334(19) .
C21 C21 1.299(10) 2
C21 F5 1.320(6) 2
C21 F4 1.325(6) .
C21 F5' 1.335(6) .
C21 O8 1.457(6) 2
C21 F5' 1.573(6) 2
C21 S4 1.579(5) 2
C21 F5 1.754(6) .
C21 S4 1.815(5) .
F4 O8 0.892(5) 2
F4 S4 2.109(4) 2
F5 C21 1.320(6) 2
F5' C21 1.573(6) 2
S4 S4 0.6168(19) 2
S4 O7 1.36(2) 2
S4 O6 1.42(2) 2
S4 O8 1.430(4) .
S4 O7 1.43(2) .
S4 O6 1.449(19) .
S4 C21 1.579(5) 2
S4 O8 2.020(4) 2
S4 F4 2.109(4) 2
O6 S4 1.42(2) 2
O7 S4 1.36(2) 2
O8 F4 0.892(5) 2
O8 C21 1.457(6) 2
O8 S4 2.020(4) 2
